data_7011339
loop_
_publ_author_name
'David R. Armstrong'
'Glenn C. Forbes'
'Robert E. Mulvey'
'William Clegg'
'Duncan M. Tooke'

_publ_section_title
;
 An unexpected transamination of bis[bis(trimethylsilyl)amido]zinc with
 dibenzylamine to form bis(dibenzylamido)zinc: structural studies by
 NMR spectroscopy, X-ray crystallography and theoretical calculations
;
_journal_issue 8
_journal_name_full 'J. Chem. Soc., Dalton Trans.'
_journal_page_first 1656
_journal_page_last 1661
_journal_paper_doi 10.1039/b110696a
_journal_year 2002
_chemical_formula_moiety 'C56 H56 N4 Zn , C6 H6'
_chemical_formula_sum 'C62 H62 N4 Zn2'
_chemical_formula_weight 993.9
_space_group_IT_number 2
_symmetry_cell_setting triclinic
_symmetry_space_group_name_Hall '-P 1'
_symmetry_space_group_name_H-M 'P -1'
_atom_sites_solution_hydrogens geom
_atom_sites_solution_primary direct
_atom_sites_solution_secondary difmap
_audit_creation_method SHELXL-97
_cell_angle_alpha 67.811(2)
_cell_angle_beta 73.637(2)
_cell_angle_gamma 65.482(2)
_cell_formula_units_Z 1
_cell_length_a 10.1530(7)
_cell_length_b 12.1247(8)
_cell_length_c 12.6655(9)
_cell_measurement_reflns_used 9065
_cell_measurement_temperature 160(2)
_cell_measurement_theta_max 28.24
_cell_measurement_theta_min 2.19
_cell_volume 1298.97(16)
_computing_cell_refinement 'Bruker SAINT'
_computing_data_collection 'Bruker SMART'
_computing_data_reduction 'Bruker SAINT'
_computing_molecular_graphics 'Bruker SHELXTL'
_computing_publication_material 'Bruker SHELXTL and local programs'
_computing_structure_refinement 'Bruker SHELXTL'
_computing_structure_solution 'Bruker SHELXTL'
_diffrn_ambient_temperature 160(2)
_diffrn_measured_fraction_theta_full 0.986
_diffrn_measured_fraction_theta_max 0.899
_diffrn_measurement_device_type 'Bruker SMART 1K CCD diffractometer'
_diffrn_measurement_method '\w rotation with narrow frames'
_diffrn_radiation_monochromator graphite
_diffrn_radiation_source 'sealed tube'
_diffrn_radiation_type MoK\a
_diffrn_radiation_wavelength 0.71073
_diffrn_reflns_av_R_equivalents 0.0174
_diffrn_reflns_av_sigmaI/netI 0.0255
_diffrn_reflns_limit_h_max 13
_diffrn_reflns_limit_h_min -13
_diffrn_reflns_limit_k_max 15
_diffrn_reflns_limit_k_min -15
_diffrn_reflns_limit_l_max 16
_diffrn_reflns_limit_l_min -16
_diffrn_reflns_number 10926
_diffrn_reflns_theta_full 26.00
_diffrn_reflns_theta_max 28.19
_diffrn_reflns_theta_min 1.76
_diffrn_standards_decay_% 0
_diffrn_standards_number 0
_exptl_absorpt_coefficient_mu 0.966
_exptl_absorpt_correction_T_max 0.699
_exptl_absorpt_correction_T_min 0.551
_exptl_absorpt_correction_type multi-scan
_exptl_crystal_colour colourless
_exptl_crystal_density_diffrn 1.271
_exptl_crystal_density_method 'not measured'
_exptl_crystal_description block
_exptl_crystal_F_000 522
_exptl_crystal_size_max 0.70
_exptl_crystal_size_mid 0.40
_exptl_crystal_size_min 0.40
_refine_diff_density_max 0.872
_refine_diff_density_min -0.255
_refine_diff_density_rms 0.045
_refine_ls_extinction_method none
_refine_ls_goodness_of_fit_ref 1.045
_refine_ls_hydrogen_treatment constr
_refine_ls_matrix_type full
_refine_ls_number_parameters 307
_refine_ls_number_reflns 5747
_refine_ls_number_restraints 0
_refine_ls_restrained_S_all 1.045
_refine_ls_R_factor_all 0.0348
_refine_ls_R_factor_gt 0.0293
_refine_ls_shift/su_max 0.001
_refine_ls_shift/su_mean 0.000
_refine_ls_structure_factor_coef Fsqd
_refine_ls_weighting_details 'calc w=1/[\s^2^(Fo^2^)+(0.0352P)^2^+0.4598P] where P=(Fo^2^+2Fc^2^)/3'
_refine_ls_weighting_scheme calc
_refine_ls_wR_factor_gt 0.0724
_refine_ls_wR_factor_ref 0.0753
_reflns_number_gt 5110
_reflns_number_total 5747
_reflns_threshold_expression I>2\s(I)
_cod_data_source_file b110696a.txt
_cod_data_source_block rem302
_cod_original_cell_volume 1298.97(15)
_cod_original_sg_symbol_H-M P-1
_cod_database_code 7011339

loop_
_symmetry_equiv_pos_as_xyz
'x, y, z'
'-x, -y, -z'

loop_
_atom_site_label
_atom_site_type_symbol
_atom_site_fract_x
_atom_site_fract_y
_atom_site_fract_z
_atom_site_U_iso_or_equiv
_atom_site_adp_type
_atom_site_occupancy
_atom_site_symmetry_multiplicity
_atom_site_calc_flag
_atom_site_refinement_flags
_atom_site_disorder_assembly
_atom_site_disorder_group
Zn1 Zn 0.370637(19) 0.508684(16) 0.578824(15) 0.02810(6) Uani 1 1 d . . .
N1 N 0.51951(14) 0.59282(12) 0.53795(11) 0.0266(3) Uani 1 1 d . . .
C1 C 0.60165(19) 0.55654(15) 0.63359(14) 0.0330(3) Uani 1 1 d . . .
H1A H 0.5360 0.5941 0.6950 0.040 Uiso 1 1 calc R . .
H1B H 0.6836 0.5895 0.6045 0.040 Uiso 1 1 calc R . .
C2 C 0.66025(19) 0.41384(16) 0.68193(14) 0.0347(4) Uani 1 1 d . . .
C3 C 0.5822(2) 0.34952(18) 0.77456(16) 0.0437(4) Uani 1 1 d . . .
H3 H 0.4926 0.3954 0.8124 0.052 Uiso 1 1 calc R . .
C4 C 0.6360(3) 0.2161(2) 0.81256(18) 0.0559(5) Uani 1 1 d . . .
H4 H 0.5829 0.1716 0.8764 0.067 Uiso 1 1 calc R . .
C5 C 0.7667(3) 0.14950(19) 0.7568(2) 0.0580(6) Uani 1 1 d . . .
H5 H 0.8020 0.0593 0.7820 0.070 Uiso 1 1 calc R . .
C6 C 0.8452(2) 0.21269(19) 0.66594(19) 0.0521(5) Uani 1 1 d . . .
H6 H 0.9350 0.1665 0.6286 0.062 Uiso 1 1 calc R . .
C7 C 0.7933(2) 0.34393(18) 0.62868(16) 0.0415(4) Uani 1 1 d . . .
H7 H 0.8486 0.3875 0.5660 0.050 Uiso 1 1 calc R . .
C8 C 0.47354(18) 0.73301(14) 0.48201(14) 0.0301(3) Uani 1 1 d . . .
H8A H 0.4213 0.7550 0.4176 0.036 Uiso 1 1 calc R . .
H8B H 0.5624 0.7564 0.4487 0.036 Uiso 1 1 calc R . .
C9 C 0.37563(17) 0.81208(14) 0.56175(14) 0.0293(3) Uani 1 1 d . . .
C10 C 0.4304(2) 0.87276(18) 0.60339(19) 0.0443(4) Uani 1 1 d . . .
H10 H 0.5302 0.8662 0.5804 0.053 Uiso 1 1 calc R . .
C11 C 0.3410(2) 0.9432(2) 0.6784(2) 0.0529(5) Uani 1 1 d . . .
H11 H 0.3806 0.9837 0.7063 0.063 Uiso 1 1 calc R . .
C12 C 0.1961(2) 0.95463(17) 0.71258(17) 0.0430(4) Uani 1 1 d . . .
H12 H 0.1356 1.0023 0.7641 0.052 Uiso 1 1 calc R . .
C13 C 0.1394(2) 0.89573(18) 0.67086(18) 0.0445(4) Uani 1 1 d . . .
H13 H 0.0393 0.9032 0.6936 0.053 Uiso 1 1 calc R . .
C14 C 0.22882(19) 0.82575(16) 0.59584(17) 0.0383(4) Uani 1 1 d . . .
H14 H 0.1885 0.7864 0.5673 0.046 Uiso 1 1 calc R . .
N2 N 0.20030(16) 0.49703(13) 0.67801(12) 0.0336(3) Uani 1 1 d . . .
C15 C 0.1226(2) 0.42137(17) 0.67325(15) 0.0366(4) Uani 1 1 d . . .
H15A H 0.1667 0.3929 0.6035 0.044 Uiso 1 1 calc R . .
H15B H 0.0195 0.4763 0.6651 0.044 Uiso 1 1 calc R . .
C16 C 0.1245(2) 0.30550(17) 0.77767(15) 0.0387(4) Uani 1 1 d . . .
C17 C -0.0047(3) 0.2907(2) 0.84433(17) 0.0521(5) Uani 1 1 d . . .
H17 H -0.0959 0.3547 0.8258 0.063 Uiso 1 1 calc R . .
C18 C -0.0018(4) 0.1827(3) 0.93823(19) 0.0715(8) Uani 1 1 d . . .
H18 H -0.0910 0.1736 0.9832 0.086 Uiso 1 1 calc R . .
C19 C 0.1276(4) 0.0904(3) 0.9660(2) 0.0766(9) Uani 1 1 d . . .
H19 H 0.1284 0.0167 1.0297 0.092 Uiso 1 1 calc R . .
C20 C 0.2580(3) 0.1036(2) 0.9017(2) 0.0655(7) Uani 1 1 d . . .
H20 H 0.3483 0.0390 0.9215 0.079 Uiso 1 1 calc R . .
C21 C 0.2570(3) 0.21140(19) 0.80809(17) 0.0498(5) Uani 1 1 d . . .
H21 H 0.3468 0.2208 0.7648 0.060 Uiso 1 1 calc R . .
C22 C 0.1349(2) 0.55314(17) 0.77200(15) 0.0362(4) Uani 1 1 d . . .
H22A H 0.2037 0.5871 0.7803 0.043 Uiso 1 1 calc R . .
H22B H 0.1241 0.4849 0.8442 0.043 Uiso 1 1 calc R . .
C23 C -0.01399(19) 0.65953(17) 0.75949(16) 0.0380(4) Uani 1 1 d . . .
C24 C -0.0637(2) 0.72564(18) 0.65340(18) 0.0426(4) Uani 1 1 d . . .
H24 H -0.0082 0.6981 0.5881 0.051 Uiso 1 1 calc R . .
C25 C -0.1928(2) 0.8315(2) 0.6398(2) 0.0538(5) Uani 1 1 d . . .
H25 H -0.2228 0.8758 0.5659 0.065 Uiso 1 1 calc R . .
C26 C -0.2763(2) 0.8711(3) 0.7340(3) 0.0671(7) Uani 1 1 d . . .
H26 H -0.3633 0.9436 0.7255 0.081 Uiso 1 1 calc R . .
C27 C -0.2315(2) 0.8035(3) 0.8422(3) 0.0680(7) Uani 1 1 d . . .
H27 H -0.2900 0.8286 0.9079 0.082 Uiso 1 1 calc R . .
C28 C -0.1013(2) 0.6993(2) 0.85438(19) 0.0510(5) Uani 1 1 d . . .
H28 H -0.0718 0.6548 0.9284 0.061 Uiso 1 1 calc R . .
C29 C 0.5356(4) 0.6017(3) 0.9236(2) 0.0750(8) Uani 1 1 d . . .
H29 H 0.5600 0.6727 0.8703 0.090 Uiso 1 1 calc R . .
C30 C 0.3950(4) 0.6027(3) 0.9420(2) 0.0770(8) Uani 1 1 d . . .
H30 H 0.3226 0.6742 0.9016 0.092 Uiso 1 1 calc R . .
C31 C 0.3600(3) 0.5004(3) 1.0186(2) 0.0756(8) Uani 1 1 d . . .
H31 H 0.2632 0.5005 1.0315 0.091 Uiso 1 1 calc R . .

loop_
_atom_site_aniso_label
_atom_site_aniso_U_11
_atom_site_aniso_U_22
_atom_site_aniso_U_33
_atom_site_aniso_U_23
_atom_site_aniso_U_13
_atom_site_aniso_U_12
Zn1 0.02896(10) 0.02668(10) 0.02932(10) -0.01163(7) -0.00396(7) -0.00760(7)
N1 0.0293(6) 0.0234(6) 0.0286(6) -0.0100(5) -0.0082(5) -0.0061(5)
C1 0.0373(9) 0.0302(8) 0.0343(8) -0.0137(7) -0.0138(7) -0.0054(7)
C2 0.0394(9) 0.0312(8) 0.0354(8) -0.0142(7) -0.0196(7) -0.0013(7)
C3 0.0511(11) 0.0414(10) 0.0353(9) -0.0105(8) -0.0154(8) -0.0082(8)
C4 0.0788(16) 0.0438(11) 0.0425(11) 0.0023(9) -0.0272(11) -0.0209(11)
C5 0.0803(16) 0.0321(10) 0.0609(13) -0.0137(9) -0.0448(12) 0.0032(10)
C6 0.0564(12) 0.0409(10) 0.0529(12) -0.0211(9) -0.0306(10) 0.0097(9)
C7 0.0410(10) 0.0402(9) 0.0417(10) -0.0178(8) -0.0194(8) 0.0008(8)
C8 0.0333(8) 0.0250(7) 0.0318(8) -0.0091(6) -0.0066(6) -0.0084(6)
C9 0.0328(8) 0.0207(7) 0.0331(8) -0.0078(6) -0.0099(6) -0.0050(6)
C10 0.0313(9) 0.0435(10) 0.0688(13) -0.0315(10) -0.0108(8) -0.0078(7)
C11 0.0441(11) 0.0534(12) 0.0790(15) -0.0448(11) -0.0201(10) -0.0043(9)
C12 0.0431(10) 0.0356(9) 0.0489(10) -0.0241(8) -0.0106(8) 0.0004(8)
C13 0.0336(9) 0.0394(10) 0.0616(12) -0.0255(9) -0.0015(8) -0.0079(7)
C14 0.0334(9) 0.0336(8) 0.0554(11) -0.0224(8) -0.0082(8) -0.0094(7)
N2 0.0376(7) 0.0363(7) 0.0328(7) -0.0150(6) -0.0007(6) -0.0170(6)
C15 0.0417(9) 0.0402(9) 0.0343(8) -0.0129(7) -0.0058(7) -0.0188(8)
C16 0.0550(11) 0.0397(9) 0.0327(8) -0.0137(7) -0.0066(8) -0.0244(8)
C17 0.0670(13) 0.0685(14) 0.0395(10) -0.0172(10) -0.0030(9) -0.0433(12)
C18 0.110(2) 0.098(2) 0.0371(11) -0.0077(12) -0.0061(13) -0.0795(19)
C19 0.149(3) 0.0733(17) 0.0387(12) 0.0049(11) -0.0276(15) -0.079(2)
C20 0.110(2) 0.0434(11) 0.0513(13) -0.0073(10) -0.0357(14) -0.0248(13)
C21 0.0684(14) 0.0441(11) 0.0394(10) -0.0127(8) -0.0103(9) -0.0203(10)
C22 0.0424(9) 0.0401(9) 0.0317(8) -0.0139(7) -0.0027(7) -0.0187(8)
C23 0.0381(9) 0.0430(9) 0.0436(10) -0.0210(8) 0.0023(7) -0.0222(8)
C24 0.0369(9) 0.0472(10) 0.0502(11) -0.0202(9) -0.0052(8) -0.0163(8)
C25 0.0381(10) 0.0555(12) 0.0775(15) -0.0267(11) -0.0152(10) -0.0150(9)
C26 0.0345(11) 0.0746(16) 0.112(2) -0.0576(16) -0.0121(12) -0.0097(10)
C27 0.0428(12) 0.0920(18) 0.0968(19) -0.0732(17) 0.0184(12) -0.0276(12)
C28 0.0503(11) 0.0669(13) 0.0522(12) -0.0350(11) 0.0081(9) -0.0306(10)
C29 0.125(3) 0.0877(19) 0.0397(12) -0.0252(13) 0.0015(14) -0.0660(19)
C30 0.101(2) 0.0765(18) 0.0655(16) -0.0341(15) -0.0278(15) -0.0202(16)
C31 0.0718(17) 0.116(2) 0.0659(16) -0.0524(18) 0.0055(14) -0.0456(17)

loop_
_atom_type_symbol
_atom_type_description
_atom_type_scat_dispersion_real
_atom_type_scat_dispersion_imag
_atom_type_scat_source
C C 0.0033 0.0016 'International Tables Vol C Tables 4.2.6.8 and 6.1.1.4'
H H 0.0000 0.0000 'International Tables Vol C Tables 4.2.6.8 and 6.1.1.4'
N N 0.0061 0.0033 'International Tables Vol C Tables 4.2.6.8 and 6.1.1.4'
Zn Zn 0.2839 1.4301 'International Tables Vol C Tables 4.2.6.8 and 6.1.1.4'

loop_
_geom_angle_atom_site_label_1
_geom_angle_atom_site_label_2
_geom_angle_atom_site_label_3
_geom_angle
_geom_angle_site_symmetry_1
_geom_angle_site_symmetry_3
_geom_angle_publ_flag
N2 Zn1 N1 141.95(6) . . ?
N2 Zn1 N1 124.87(6) . 2_666 ?
N1 Zn1 N1 93.12(5) . 2_666 ?
C1 N1 C8 109.78(12) . . ?
C1 N1 Zn1 113.83(10) . . ?
C8 N1 Zn1 118.39(10) . . ?
C1 N1 Zn1 113.68(9) . 2_666 ?
C8 N1 Zn1 112.70(9) . 2_666 ?
Zn1 N1 Zn1 86.88(5) . 2_666 ?
N1 C1 C2 109.38(12) . . ?
C3 C2 C7 118.97(17) . . ?
C3 C2 C1 121.40(16) . . ?
C7 C2 C1 119.55(17) . . ?
C2 C3 C4 119.76(19) . . ?
C5 C4 C3 120.0(2) . . ?
C6 C5 C4 120.53(19) . . ?
C5 C6 C7 119.8(2) . . ?
C6 C7 C2 121.0(2) . . ?
N1 C8 C9 114.77(13) . . ?
C14 C9 C10 117.78(15) . . ?
C14 C9 C8 121.21(14) . . ?
C10 C9 C8 121.01(15) . . ?
C9 C10 C11 120.90(17) . . ?
C12 C11 C10 120.66(17) . . ?
C11 C12 C13 119.14(17) . . ?
C12 C13 C14 120.04(17) . . ?
C9 C14 C13 121.47(16) . . ?
C22 N2 C15 112.81(13) . . ?
C22 N2 Zn1 124.93(11) . . ?
C15 N2 Zn1 122.14(11) . . ?
N2 C15 C16 114.61(14) . . ?
C17 C16 C21 118.60(19) . . ?
C17 C16 C15 120.95(18) . . ?
C21 C16 C15 120.46(17) . . ?
C16 C17 C18 120.5(2) . . ?
C19 C18 C17 120.5(2) . . ?
C18 C19 C20 120.1(2) . . ?
C19 C20 C21 120.1(3) . . ?
C20 C21 C16 120.2(2) . . ?
N2 C22 C23 115.94(14) . . ?
C24 C23 C28 117.40(18) . . ?
C24 C23 C22 122.07(16) . . ?
C28 C23 C22 120.40(18) . . ?
C23 C24 C25 122.08(19) . . ?
C26 C25 C24 119.7(2) . . ?
C25 C26 C27 119.2(2) . . ?
C28 C27 C26 120.5(2) . . ?
C23 C28 C27 121.0(2) . . ?
C31 C29 C30 120.4(3) 2_667 . ?
C31 C30 C29 119.7(3) . . ?
C29 C31 C30 119.8(3) 2_667 . ?

loop_
_geom_bond_atom_site_label_1
_geom_bond_atom_site_label_2
_geom_bond_distance
_geom_bond_site_symmetry_2
_geom_bond_publ_flag
Zn1 N2 1.8530(14) . ?
Zn1 N1 2.0083(13) . ?
Zn1 N1 2.0620(12) 2_666 ?
N1 C1 1.4895(19) . ?
N1 C8 1.4924(19) . ?
N1 Zn1 2.0620(12) 2_666 ?
C1 C2 1.508(2) . ?
C2 C3 1.382(3) . ?
C2 C7 1.402(2) . ?
C3 C4 1.404(3) . ?
C4 C5 1.388(3) . ?
C5 C6 1.368(3) . ?
C6 C7 1.382(3) . ?
C8 C9 1.517(2) . ?
C9 C14 1.386(2) . ?
C9 C10 1.388(2) . ?
C10 C11 1.393(3) . ?
C11 C12 1.374(3) . ?
C12 C13 1.385(3) . ?
C13 C14 1.390(2) . ?
N2 C22 1.453(2) . ?
N2 C15 1.462(2) . ?
C15 C16 1.520(2) . ?
C16 C17 1.387(3) . ?
C16 C21 1.395(3) . ?
C17 C18 1.393(3) . ?
C18 C19 1.358(4) . ?
C19 C20 1.382(4) . ?
C20 C21 1.393(3) . ?
C22 C23 1.529(3) . ?
C23 C24 1.391(3) . ?
C23 C28 1.395(3) . ?
C24 C25 1.400(3) . ?
C25 C26 1.378(3) . ?
C26 C27 1.396(4) . ?
C27 C28 1.396(3) . ?
C29 C31 1.362(4) 2_667 ?
C29 C30 1.375(4) . ?
C30 C31 1.368(4) . ?
C31 C29 1.362(4) 2_667 ?
